data_7114140
loop_
_publ_author_name
'Liu, Xiaoming'
'Kilner, Colin A.'
'Halcrow, Malcolm A.'

_publ_section_title
;
 3{5}-tert-Butylpyrazole is a ditopic receptor for zinc(ii)
 halidesElectronic supplementary information (ESI) available: tabulated
 and plotted NMR data for 1--3 in the presence and absence of added NBun4X
 (X-- = Cl--, Br--, I--, BF4--). See
 http://www.rsc.org/suppdata/cc/b2/b200551b/
;
_journal_issue 7
_journal_name_full 'Chemical Communications'
_journal_page_first 704
_journal_paper_doi 10.1039/b200551b
_journal_year 2002
_chemical_formula_moiety 'C21 H36 I N6 Zn, I, C H2 Cl2'
_chemical_formula_sum 'C22 H38 Cl2 I2 N6 Zn'
_chemical_formula_weight 776.65
_chemical_name_systematic
; 
Iodo-tris[5-tertbutylpyrazole]zinc(II) iodide dichloromethane solvate 
;
_space_group_IT_number 61
_symmetry_cell_setting orthorhombic
_symmetry_space_group_name_Hall '-P 2ac 2ab'
_symmetry_space_group_name_H-M 'P b c a'
_atom_sites_solution_hydrogens geom
_atom_sites_solution_primary direct
_atom_sites_solution_secondary difmap
_audit_creation_method SHELXL-97
_cell_angle_alpha 90.00
_cell_angle_beta 90.00
_cell_angle_gamma 90.00
_cell_formula_units_Z 8
_cell_length_a 10.4896(1)
_cell_length_b 19.2431(2)
_cell_length_c 30.6552(4)
_cell_measurement_reflns_used 24599
_cell_measurement_temperature 150(2)
_cell_measurement_theta_max 27.47
_cell_measurement_theta_min 2.50
_cell_volume 6187.83(12)
_computing_cell_refinement 'DENZO-SMN (Otwinowski & Minor, 1996)'
_computing_data_collection 'COLLECT (Nonius, 1999)'
_computing_data_reduction 'DENZO-SMN (Otwinowski & Minor, 1996)'
_computing_molecular_graphics 'ORTEX (McArdle, 1995)'
_computing_publication_material 'local program'
_computing_structure_refinement 'SHELXL-97 (Sheldrick, 1997)'
_computing_structure_solution 'SHELXS-97 (Sheldrick, 1990)'
_diffrn_ambient_temperature 150(2)
_diffrn_detector_area_resol_mean 9.091
_diffrn_measured_fraction_theta_full 0.977
_diffrn_measured_fraction_theta_max 0.977
_diffrn_measurement_device_type 'Nonius KappaCCD diffractometer'
_diffrn_measurement_method 'Area detector scans'
_diffrn_radiation_monochromator graphite
_diffrn_radiation_source 'fine-focus sealed tube'
_diffrn_radiation_type MoK\a
_diffrn_radiation_wavelength 0.71073
_diffrn_reflns_av_R_equivalents 0.0680
_diffrn_reflns_av_sigmaI/netI 0.0461
_diffrn_reflns_limit_h_max 13
_diffrn_reflns_limit_h_min -6
_diffrn_reflns_limit_k_max 24
_diffrn_reflns_limit_k_min -24
_diffrn_reflns_limit_l_max 39
_diffrn_reflns_limit_l_min -39
_diffrn_reflns_number 24599
_diffrn_reflns_theta_full 27.47
_diffrn_reflns_theta_max 27.47
_diffrn_reflns_theta_min 2.50
_exptl_absorpt_coefficient_mu 2.983
_exptl_absorpt_correction_T_max 0.4304
_exptl_absorpt_correction_T_min 0.3115
_exptl_absorpt_correction_type multi-scan
_exptl_absorpt_process_details
;
Using multiple and symmetry-related data measurements via the program SORTAV
See R.H. Blessing, Acta Cryst (1995), A51, 33-38 
;
_exptl_crystal_colour Colourless
_exptl_crystal_density_diffrn 1.667
_exptl_crystal_density_method 'not measured'
_exptl_crystal_description 'Rectangular Prism'
_exptl_crystal_F_000 3056
_exptl_crystal_size_max 0.51
_exptl_crystal_size_mid 0.41
_exptl_crystal_size_min 0.34
_refine_diff_density_max 1.063
_refine_diff_density_min -1.270
_refine_diff_density_rms 0.170
_refine_ls_extinction_coef 0.0024(2)
_refine_ls_extinction_expression Fc^*^=kFc[1+0.001xFc^2^\l^3^/sin(2\q)]^-1/4^
_refine_ls_extinction_method SHELXL
_refine_ls_goodness_of_fit_ref 1.091
_refine_ls_hydrogen_treatment constr
_refine_ls_matrix_type full
_refine_ls_number_parameters 339
_refine_ls_number_reflns 6911
_refine_ls_number_restraints 9
_refine_ls_restrained_S_all 1.092
_refine_ls_R_factor_all 0.0427
_refine_ls_R_factor_gt 0.0362
_refine_ls_shift/su_max 0.001
_refine_ls_shift/su_mean 0.000
_refine_ls_structure_factor_coef Fsqd
_refine_ls_weighting_details 'calc w=1/[\s^2^(Fo^2^)+(0.0537P)^2^+3.4395P] where P=(Fo^2^+2Fc^2^)/3'
_refine_ls_weighting_scheme calc
_refine_ls_wR_factor_gt 0.0928
_refine_ls_wR_factor_ref 0.0978
_reflns_number_gt 6125
_reflns_number_total 6911
_reflns_threshold_expression >2sigma(I)
_cod_data_source_file b200551b.txt
_cod_data_source_block mh86
_cod_depositor_comments
;
The following automatic conversions were performed:

'_symmetry_cell_setting' value 'Orthorhombic' changed to
'orthorhombic' according to
/usr/data/users/saulius/automatic-downloads/retrospective/RSC/lib/dictionaries/cif_core.dic
dictionary named 'cif_core.dic' version 2.4.2 from 2011-04-26.

Automatic conversion script
Id: cif_fix_values 2281 2013-09-26 08:29:07Z andrius 
;
_cod_database_code 7114140

loop_
_symmetry_equiv_pos_as_xyz
'x, y, z'
'-x+1/2, y+1/2, z'
'x, -y+1/2, z+1/2'
'-x+1/2, -y, z+1/2'
'-x, -y, -z'
'x-1/2, -y-1/2, -z'
'-x, y-1/2, -z-1/2'
'x-1/2, y, -z-1/2'

loop_
_atom_site_label
_atom_site_type_symbol
_atom_site_fract_x
_atom_site_fract_y
_atom_site_fract_z
_atom_site_U_iso_or_equiv
_atom_site_adp_type
_atom_site_occupancy
_atom_site_symmetry_multiplicity
_atom_site_calc_flag
_atom_site_refinement_flags
_atom_site_disorder_assembly
_atom_site_disorder_group
Zn1 Zn 0.48492(3) 0.286638(17) 0.152391(10) 0.02413(10) Uani 1 1 d . . .
I2 I 0.59120(2) 0.188554(10) 0.195992(6) 0.03317(9) Uani 1 1 d . . .
N3 N 0.6256(2) 0.34467(13) 0.12595(7) 0.0250(5) Uani 1 1 d . . .
N4 N 0.6195(2) 0.40777(13) 0.10557(8) 0.0255(5) Uani 1 1 d . . .
H4 H 0.5481 0.4301 0.1001 0.031 Uiso 1 1 calc R . .
C5 C 0.7362(3) 0.43155(16) 0.09494(9) 0.0259(6) Uani 1 1 d . . .
C6 C 0.8229(3) 0.38203(17) 0.10937(10) 0.0299(6) Uani 1 1 d . . .
H6 H 0.9131 0.3836 0.1071 0.036 Uiso 1 1 calc R . .
C7 C 0.7496(3) 0.32978(17) 0.12787(9) 0.0293(6) Uani 1 1 d . . .
H7 H 0.7836 0.2886 0.1404 0.035 Uiso 1 1 calc R . .
C8 C 0.7593(3) 0.50031(17) 0.07302(10) 0.0299(6) Uani 1 1 d . . .
C9 C 0.6394(4) 0.5263(2) 0.04979(13) 0.0455(9) Uani 1 1 d . . .
H9A H 0.6086 0.4905 0.0297 0.068 Uiso 1 1 calc R . .
H9B H 0.6595 0.5687 0.0334 0.068 Uiso 1 1 calc R . .
H9C H 0.5732 0.5365 0.0714 0.068 Uiso 1 1 calc R . .
C10 C 0.8672(4) 0.4927(2) 0.03956(13) 0.0495(9) Uani 1 1 d . . .
H10A H 0.9449 0.4770 0.0544 0.074 Uiso 1 1 calc R . .
H10B H 0.8831 0.5377 0.0256 0.074 Uiso 1 1 calc R . .
H10C H 0.8426 0.4585 0.0174 0.074 Uiso 1 1 calc R . .
C11 C 0.7997(5) 0.5530(2) 0.10796(13) 0.0516(11) Uani 1 1 d . . .
H11A H 0.7401 0.5509 0.1325 0.077 Uiso 1 1 calc R . .
H11B H 0.7989 0.5999 0.0955 0.077 Uiso 1 1 calc R . .
H11C H 0.8858 0.5419 0.1182 0.077 Uiso 1 1 calc R . .
N12 N 0.3811(2) 0.23973(13) 0.10487(7) 0.0255(5) Uani 1 1 d . . .
N13 N 0.2974(2) 0.26906(13) 0.07680(7) 0.0248(5) Uani 1 1 d . . .
H13 H 0.2832 0.3141 0.0752 0.030 Uiso 1 1 calc R . .
C14 C 0.2379(3) 0.22149(16) 0.05135(9) 0.0256(6) Uani 1 1 d . . .
C15 C 0.2872(3) 0.15814(17) 0.06401(10) 0.0323(7) Uani 1 1 d . . .
H15 H 0.2655 0.1140 0.0523 0.039 Uiso 1 1 calc R . .
C16 C 0.3746(3) 0.17124(16) 0.09709(10) 0.0309(6) Uani 1 1 d . . .
H16 H 0.4226 0.1368 0.1120 0.037 Uiso 1 1 calc R . .
C17 C 0.1394(3) 0.24195(17) 0.01814(9) 0.0296(6) Uani 1 1 d . . .
C18 C 0.2016(4) 0.2832(3) -0.01890(13) 0.0519(10) Uani 1 1 d . . .
H18A H 0.2277 0.3290 -0.0081 0.078 Uiso 1 1 calc R . .
H18B H 0.1403 0.2891 -0.0427 0.078 Uiso 1 1 calc R . .
H18C H 0.2765 0.2580 -0.0296 0.078 Uiso 1 1 calc R . .
C19 C 0.0375(4) 0.2875(2) 0.03949(12) 0.0460(9) Uani 1 1 d . . .
H19A H -0.0009 0.2625 0.0640 0.069 Uiso 1 1 calc R . .
H19B H -0.0286 0.2987 0.0180 0.069 Uiso 1 1 calc R . .
H19C H 0.0767 0.3306 0.0501 0.069 Uiso 1 1 calc R . .
C20 C 0.0788(4) 0.1762(2) -0.00049(15) 0.0521(11) Uani 1 1 d . . .
H20A H 0.1429 0.1500 -0.0170 0.078 Uiso 1 1 calc R . .
H20B H 0.0083 0.1889 -0.0199 0.078 Uiso 1 1 calc R . .
H20C H 0.0463 0.1474 0.0234 0.078 Uiso 1 1 calc R . .
N21 N 0.3775(3) 0.34028(14) 0.19512(7) 0.0267(5) Uani 1 1 d . . .
N22 N 0.3148(3) 0.40147(13) 0.18925(8) 0.0259(5) Uani 1 1 d . . .
H22 H 0.3156 0.4253 0.1647 0.031 Uiso 1 1 calc R . .
C23 C 0.2517(3) 0.42128(17) 0.22531(9) 0.0290(6) Uani 1 1 d . . .
C24 C 0.2746(4) 0.3711(2) 0.25622(10) 0.0373(8) Uani 1 1 d . . .
H24 H 0.2436 0.3702 0.2853 0.045 Uiso 1 1 calc R . .
C25 C 0.3523(4) 0.32190(18) 0.23629(10) 0.0343(7) Uani 1 1 d . . .
H25 H 0.3831 0.2810 0.2500 0.041 Uiso 1 1 calc R . .
C26 C 0.1716(3) 0.48651(17) 0.22662(10) 0.0325(7) Uani 1 1 d . . .
C27 C 0.0555(4) 0.4778(2) 0.19631(12) 0.0420(8) Uani 1 1 d . . .
H27A H 0.0846 0.4735 0.1661 0.063 Uiso 1 1 calc R . .
H27B H -0.0002 0.5185 0.1990 0.063 Uiso 1 1 calc R . .
H27C H 0.0082 0.4359 0.2046 0.063 Uiso 1 1 calc R . .
C28 C 0.1254(5) 0.4993(3) 0.27339(13) 0.0560(11) Uani 1 1 d . . .
H28A H 0.0689 0.4613 0.2823 0.084 Uiso 1 1 calc R . .
H28B H 0.0787 0.5434 0.2747 0.084 Uiso 1 1 calc R . .
H28C H 0.1989 0.5013 0.2931 0.084 Uiso 1 1 calc R . .
C29 C 0.2509(4) 0.54891(19) 0.21110(15) 0.0477(9) Uani 1 1 d . . .
H29A H 0.3332 0.5491 0.2262 0.072 Uiso 1 1 calc R . .
H29B H 0.2050 0.5921 0.2176 0.072 Uiso 1 1 calc R . .
H29C H 0.2651 0.5454 0.1796 0.072 Uiso 1 1 calc R . .
I30 I 0.29461(2) 0.451064(10) 0.080868(6) 0.03000(9) Uani 1 1 d . . .
C31 C 0.417(2) 0.6991(10) 0.1750(7) 0.058(8) Uiso 0.33 1 d PD A 1
H31A H 0.4406 0.6878 0.2055 0.069 Uiso 0.33 1 calc PR A 1
H31B H 0.3255 0.6873 0.1715 0.069 Uiso 0.33 1 calc PR A 1
Cl32 Cl 0.5018(17) 0.6472(7) 0.1416(5) 0.080(5) Uani 0.33 1 d PD A 1
Cl33 Cl 0.433(2) 0.7873(9) 0.1681(7) 0.057(5) Uani 0.33 1 d PD A 1
C34 C 0.3914(13) 0.7102(7) 0.1734(6) 0.029(4) Uiso 0.33 1 d PD B 2
H34A H 0.3588 0.7022 0.2033 0.034 Uiso 0.33 1 calc PR B 2
H34B H 0.3268 0.6934 0.1524 0.034 Uiso 0.33 1 calc PR B 2
Cl35 Cl 0.5389(12) 0.6643(5) 0.1657(4) 0.098(4) Uani 0.33 1 d PD B 2
Cl36 Cl 0.420(3) 0.7994(8) 0.1653(12) 0.040(3) Uani 0.33 1 d PD B 2
C37 C 0.4004(16) 0.6991(8) 0.1679(6) 0.030(4) Uiso 0.33 1 d PD C 3
H37A H 0.3230 0.6888 0.1506 0.036 Uiso 0.33 1 calc PR C 3
H37B H 0.3855 0.6836 0.1983 0.036 Uiso 0.33 1 calc PR C 3
Cl38 Cl 0.5290(17) 0.6552(8) 0.1463(7) 0.075(4) Uani 0.33 1 d PD C 3
Cl39 Cl 0.432(2) 0.7896(9) 0.1670(9) 0.039(4) Uani 0.33 1 d PD C 3

loop_
_atom_site_aniso_label
_atom_site_aniso_U_11
_atom_site_aniso_U_22
_atom_site_aniso_U_33
_atom_site_aniso_U_23
_atom_site_aniso_U_13
_atom_site_aniso_U_12
Zn1 0.03079(19) 0.02060(18) 0.02100(17) -0.00019(12) -0.00125(13) 0.00020(13)
I2 0.04624(16) 0.02365(13) 0.02960(13) 0.00385(7) -0.00529(8) 0.00487(8)
N3 0.0313(13) 0.0230(12) 0.0207(10) 0.0014(9) -0.0013(9) 0.0009(10)
N4 0.0294(13) 0.0240(12) 0.0231(11) 0.0034(9) 0.0002(9) 0.0008(10)
C5 0.0330(15) 0.0249(14) 0.0199(12) -0.0019(11) 0.0005(11) -0.0007(12)
C6 0.0273(15) 0.0321(16) 0.0304(14) 0.0006(12) 0.0013(12) 0.0023(12)
C7 0.0338(15) 0.0267(14) 0.0274(13) 0.0002(12) 0.0023(12) 0.0051(13)
C8 0.0361(16) 0.0270(15) 0.0265(13) 0.0063(12) 0.0012(13) -0.0047(13)
C9 0.047(2) 0.0403(19) 0.049(2) 0.0207(17) -0.0065(17) -0.0020(16)
C10 0.051(2) 0.051(2) 0.046(2) 0.0121(18) 0.0152(18) 0.0001(18)
C11 0.082(3) 0.032(2) 0.041(2) 0.0035(15) -0.0073(19) -0.0128(18)
N12 0.0307(12) 0.0235(12) 0.0224(10) -0.0005(9) -0.0037(10) 0.0007(10)
N13 0.0311(13) 0.0190(11) 0.0243(11) -0.0020(9) -0.0038(9) -0.0001(9)
C14 0.0270(14) 0.0260(14) 0.0238(13) -0.0053(11) 0.0039(11) -0.0039(11)
C15 0.0437(18) 0.0241(15) 0.0292(15) -0.0048(12) -0.0044(13) -0.0015(13)
C16 0.0400(17) 0.0232(14) 0.0294(14) -0.0008(12) -0.0019(13) 0.0022(13)
C17 0.0302(15) 0.0327(16) 0.0258(13) -0.0044(12) -0.0019(12) -0.0004(13)
C18 0.041(2) 0.076(3) 0.0380(19) 0.021(2) -0.0035(16) 0.0007(19)
C19 0.0340(19) 0.064(3) 0.0403(18) -0.0118(17) -0.0082(15) 0.0140(17)
C20 0.060(3) 0.044(2) 0.053(2) -0.0120(18) -0.0298(19) -0.0026(18)
N21 0.0329(13) 0.0257(13) 0.0216(11) 0.0014(9) 0.0003(9) 0.0043(11)
N22 0.0347(13) 0.0218(12) 0.0211(10) 0.0018(9) 0.0006(10) 0.0021(10)
C23 0.0306(15) 0.0317(16) 0.0248(13) -0.0048(12) 0.0023(12) -0.0012(12)
C24 0.048(2) 0.0440(19) 0.0200(13) 0.0048(13) 0.0067(13) 0.0068(16)
C25 0.047(2) 0.0327(17) 0.0233(13) 0.0059(12) -0.0014(13) 0.0047(14)
C26 0.0353(16) 0.0307(16) 0.0315(15) -0.0076(12) 0.0036(13) 0.0022(13)
C27 0.0362(18) 0.0355(19) 0.054(2) -0.0075(16) -0.0043(16) 0.0059(15)
C28 0.062(3) 0.063(3) 0.043(2) -0.0165(19) 0.0128(19) 0.018(2)
C29 0.043(2) 0.0288(17) 0.071(3) -0.0082(18) 0.004(2) 0.0019(15)
I30 0.04062(15) 0.02356(13) 0.02582(12) 0.00399(7) -0.00406(8) 0.00229(8)
Cl32 0.114(11) 0.057(6) 0.068(4) 0.009(4) 0.009(4) 0.023(5)
Cl33 0.081(8) 0.028(8) 0.061(8) 0.002(6) 0.004(5) 0.010(5)
Cl35 0.088(5) 0.048(5) 0.159(10) 0.031(5) 0.036(7) 0.027(4)
Cl36 0.049(8) 0.021(4) 0.048(4) 0.002(3) 0.010(4) 0.007(3)
Cl38 0.072(5) 0.037(3) 0.116(9) -0.017(5) 0.017(6) 0.022(4)
Cl39 0.024(3) 0.048(9) 0.046(7) -0.007(6) 0.008(4) -0.001(5)

loop_
_atom_type_symbol
_atom_type_description
_atom_type_scat_dispersion_real
_atom_type_scat_dispersion_imag
_atom_type_scat_source
C C 0.0033 0.0016 'International Tables Vol C Tables 4.2.6.8 and 6.1.1.4'
H H 0.0000 0.0000 'International Tables Vol C Tables 4.2.6.8 and 6.1.1.4'
N N 0.0061 0.0033 'International Tables Vol C Tables 4.2.6.8 and 6.1.1.4'
Zn Zn 0.2839 1.4301 'International Tables Vol C Tables 4.2.6.8 and 6.1.1.4'
I I -0.4742 1.8119 'International Tables Vol C Tables 4.2.6.8 and 6.1.1.4'
Cl Cl 0.1484 0.1585 'International Tables Vol C Tables 4.2.6.8 and 6.1.1.4'

loop_
_geom_angle_atom_site_label_1
_geom_angle_atom_site_label_2
_geom_angle_atom_site_label_3
_geom_angle
N21 Zn1 N3 112.74(11)
N21 Zn1 N12 113.26(11)
N3 Zn1 N12 110.45(10)
N21 Zn1 I2 106.34(7)
N3 Zn1 I2 107.35(7)
N12 Zn1 I2 106.23(7)
C7 N3 N4 104.8(2)
C7 N3 Zn1 125.2(2)
N4 N3 Zn1 129.9(2)
C5 N4 N3 111.7(2)
N4 C5 C6 106.5(3)
N4 C5 C8 123.6(3)
C6 C5 C8 129.9(3)
C7 C6 C5 105.4(3)
N3 C7 C6 111.5(3)
C5 C8 C9 111.4(3)
C5 C8 C10 109.5(3)
C9 C8 C10 109.1(3)
C5 C8 C11 108.3(3)
C9 C8 C11 109.6(3)
C10 C8 C11 109.0(3)
C16 N12 N13 105.3(2)
C16 N12 Zn1 126.3(2)
N13 N12 Zn1 128.24(19)
N12 N13 C14 112.5(2)
N13 C14 C15 105.2(3)
N13 C14 C17 122.0(3)
C15 C14 C17 132.8(3)
C14 C15 C16 107.0(3)
N12 C16 C15 110.0(3)
C14 C17 C20 108.8(3)
C14 C17 C19 109.9(2)
C20 C17 C19 110.1(3)
C14 C17 C18 110.2(3)
C20 C17 C18 109.3(3)
C19 C17 C18 108.5(3)
C25 N21 N22 104.9(2)
C25 N21 Zn1 126.1(2)
N22 N21 Zn1 128.93(18)
C23 N22 N21 112.0(2)
N22 C23 C24 106.4(3)
N22 C23 C26 122.1(3)
C24 C23 C26 131.5(3)
C23 C24 C25 106.1(3)
N21 C25 C24 110.5(3)
C23 C26 C28 109.5(3)
C23 C26 C29 109.9(3)
C28 C26 C29 109.6(3)
C23 C26 C27 109.5(3)
C28 C26 C27 109.3(3)
C29 C26 C27 109.0(3)
Cl32 C31 Cl33 117.3(12)
Cl35 C34 Cl36 108.3(11)
Cl39 C37 Cl38 109.3(10)

loop_
_geom_bond_atom_site_label_1
_geom_bond_atom_site_label_2
_geom_bond_distance
Zn1 N21 2.012(3)
Zn1 N3 2.020(3)
Zn1 N12 2.030(2)
Zn1 I2 2.5674(4)
N3 C7 1.334(4)
N3 N4 1.367(3)
N4 C5 1.347(4)
C5 C6 1.389(4)
C5 C8 1.504(4)
C6 C7 1.387(5)
C8 C9 1.529(5)
C8 C10 1.535(5)
C8 C11 1.535(5)
N12 C16 1.341(4)
N12 N13 1.353(3)
N13 C14 1.355(4)
C14 C15 1.380(4)
C14 C17 1.503(4)
C15 C16 1.390(5)
C17 C20 1.527(5)
C17 C19 1.530(5)
C17 C18 1.532(5)
N21 C25 1.337(4)
N21 N22 1.361(4)
N22 C23 1.344(4)
C23 C24 1.374(5)
C23 C26 1.511(5)
C24 C25 1.391(5)
C26 C28 1.534(5)
C26 C29 1.536(5)
C26 C27 1.541(5)
C31 Cl32 1.686(16)
C31 Cl33 1.718(16)
C34 Cl35 1.797(14)
C34 Cl36 1.760(16)
C37 Cl39 1.773(15)
C37 Cl38 1.723(14)

loop_
_geom_hbond_atom_site_label_D
_geom_hbond_atom_site_label_H
_geom_hbond_atom_site_label_A
_geom_hbond_distance_DH
_geom_hbond_distance_HA
_geom_hbond_distance_DA
_geom_hbond_angle_DHA
N4 H4 I30 0.88 2.75 3.590(3) 159.2
N13 H13 I30 0.88 2.64 3.505(3) 165.9
N22 H22 I30 0.88 2.63 3.463(2) 158.9
